data_4326615
loop_
_publ_author_name
'Huifeng Qian'
'William T. Eckenhoff'
'Mark E. Bier'
'Tomislav Pintauer'
'Rongchao Jin'

_publ_contact_author_address
;Department of Chemistry
Carnegie Mellon University
4400 Fifth Avenue
Pittsburgh, PA 15213
;
_publ_contact_author_email rongchao@andrew.cmu.edu
_publ_contact_author_fax 412-268-1061
_publ_contact_author_name 'Dr. Rongchao Jin'
_publ_contact_author_phone 412-268-9448
_publ_section_title
;
 Crystal Structures of Au2 Complex and Au25 Nanocluster and Mechanistic
 Insight into the Conversion of Polydisperse Nanoparticles into
 Monodisperse Au25 Nanoclusters
;
_journal_name_full 'Inorganic Chemistry'
_journal_page_first 10735
_journal_page_last 10739
_journal_paper_doi 10.1021/ic2012292
_journal_volume 50
_journal_year 2011
_chemical_formula_moiety 'C44 H39 Au2 P2 S, F6 Sb'
_chemical_formula_sum 'C44 H39 Au2 F6 P2 S Sb'
_chemical_formula_weight 1291.43
_chemical_name_systematic
; 
 ? 
;
_space_group_IT_number 15
_symmetry_cell_setting monoclinic
_symmetry_space_group_name_Hall '-C 2yc'
_symmetry_space_group_name_H-M 'C 1 2/c 1'
_atom_sites_solution_hydrogens geom
_atom_sites_solution_primary direct
_atom_sites_solution_secondary difmap
_audit_creation_method SHELXL-97
_cell_angle_alpha 90.00
_cell_angle_beta 124.642(8)
_cell_angle_gamma 90.00
_cell_formula_units_Z 8
_cell_length_a 39.003(3)
_cell_length_b 12.2979(8)
_cell_length_c 23.898(2)
_cell_measurement_reflns_used 8461
_cell_measurement_temperature 150(2)
_cell_measurement_theta_max 22.913
_cell_measurement_theta_min 2.2785
_cell_volume 9430.7(15)
_computing_cell_refinement 'SAINT (Bruker, 1998)'
_computing_data_collection 'SMART (Bruker, 1998)'
_computing_data_reduction SAINT
_computing_molecular_graphics 'SHELXTL (Sheldrick, 2000)'
_computing_publication_material 'ORTEP-3 for Windows (Faruggia, 1997)'
_computing_structure_refinement 'SHELXL-97 (Sheldrick, 1997)'
_computing_structure_solution 'SHELXS-97 (Sheldrick, 1997)'
_diffrn_ambient_temperature 150(2)
_diffrn_measured_fraction_theta_full 0.997
_diffrn_measured_fraction_theta_max 0.997
_diffrn_measurement_device_type 'Bruker Smart ApexII'
_diffrn_measurement_method '\f and \w Scans'
_diffrn_radiation_monochromator graphite
_diffrn_radiation_source 'fine-focus sealed tube'
_diffrn_radiation_type MoK\a
_diffrn_radiation_wavelength 0.71073
_diffrn_reflns_av_R_equivalents 0.1071
_diffrn_reflns_av_sigmaI/netI 0.0659
_diffrn_reflns_limit_h_max 47
_diffrn_reflns_limit_h_min -47
_diffrn_reflns_limit_k_max 15
_diffrn_reflns_limit_k_min -15
_diffrn_reflns_limit_l_max 29
_diffrn_reflns_limit_l_min -29
_diffrn_reflns_number 55562
_diffrn_reflns_theta_full 25.85
_diffrn_reflns_theta_max 25.85
_diffrn_reflns_theta_min 1.27
_diffrn_standards_interval_count 0
_diffrn_standards_interval_time 0
_diffrn_standards_number 9071
_exptl_absorpt_coefficient_mu 6.940
_exptl_absorpt_correction_T_max 0.5437
_exptl_absorpt_correction_T_min 0.2013
_exptl_absorpt_correction_type multi-scan
_exptl_absorpt_process_details 'SADABS (Sheldrick, 2002)'
_exptl_crystal_colour black
_exptl_crystal_density_diffrn 1.819
_exptl_crystal_description rhomboid
_exptl_crystal_F_000 4896
_exptl_crystal_size_max 0.34
_exptl_crystal_size_mid 0.14
_exptl_crystal_size_min 0.10
_refine_diff_density_max 2.273
_refine_diff_density_min -1.907
_refine_diff_density_rms 0.462
_refine_ls_extinction_method none
_refine_ls_goodness_of_fit_ref 1.107
_refine_ls_hydrogen_treatment constr
_refine_ls_matrix_type full
_refine_ls_number_parameters 505
_refine_ls_number_reflns 9071
_refine_ls_number_restraints 0
_refine_ls_restrained_S_all 1.107
_refine_ls_R_factor_all 0.1038
_refine_ls_R_factor_gt 0.0531
_refine_ls_shift/su_max 0.008
_refine_ls_shift/su_mean 0.000
_refine_ls_structure_factor_coef Fsqd
_refine_ls_weighting_details 'calc w=1/[\s^2^(Fo^2^)+(0.0925P)^2^+25.2646P] where P=(Fo^2^+2Fc^2^)/3'
_refine_ls_weighting_scheme calc
_refine_ls_wR_factor_gt 0.1409
_refine_ls_wR_factor_ref 0.1813
_reflns_number_gt 5557
_reflns_number_total 9071
_reflns_threshold_expression >2sigma(I)
_cod_data_source_file ic2012292_si_001_2.cif
_cod_data_source_block test
_cod_original_cell_volume 9430.8(12)
_cod_original_sg_symbol_H-M 'C 2/c'
_cod_database_code 4326615

loop_
_symmetry_equiv_pos_as_xyz
'x, y, z'
'-x, y, -z+1/2'
'x+1/2, y+1/2, z'
'-x+1/2, y+1/2, -z+1/2'
'-x, -y, -z'
'x, -y, z-1/2'
'-x+1/2, -y+1/2, -z'
'x+1/2, -y+1/2, z-1/2'

loop_
_atom_site_label
_atom_site_type_symbol
_atom_site_fract_x
_atom_site_fract_y
_atom_site_fract_z
_atom_site_U_iso_or_equiv
_atom_site_adp_type
_atom_site_occupancy
_atom_site_symmetry_multiplicity
_atom_site_calc_flag
_atom_site_refinement_flags
C24 C 0.4911(4) 0.0487(13) 1.1039(7) 0.075(4) Uani 1 1 d .
H24 H 0.4933 -0.0201 1.0881 0.090 Uiso 1 1 calc R
Au2 Au 0.347777(13) 0.11641(4) 0.96219(2) 0.05074(16) Uani 1 1 d .
Au1 Au 0.262886(14) 0.12366(4) 0.82654(2) 0.05147(16) Uani 1 1 d .
Sb1 Sb 0.36928(3) 0.46939(8) 0.13117(6) 0.0814(3) Uani 1 1 d .
S1 S 0.28492(9) 0.1937(2) 0.93201(14) 0.0504(7) Uani 1 1 d .
P2 P 0.40938(9) 0.0572(3) 0.98483(15) 0.0514(7) Uani 1 1 d .
P1 P 0.24624(9) 0.0502(2) 0.72750(14) 0.0495(7) Uani 1 1 d .
C2 C 0.2833(4) 0.2188(10) 0.7055(6) 0.061(3) Uani 1 1 d .
H2 H 0.3026 0.2167 0.7536 0.073 Uiso 1 1 calc R
C1 C 0.2496(4) 0.1496(10) 0.6742(6) 0.054(3) Uani 1 1 d .
C18 C 0.2980(4) -0.1237(9) 0.7999(6) 0.051(3) Uani 1 1 d .
H18 H 0.2875 -0.1157 0.8271 0.062 Uiso 1 1 calc R
C13 C 0.2838(3) -0.0555(9) 0.7441(5) 0.048(3) Uani 1 1 d .
C6 C 0.2202(4) 0.1565(10) 0.6042(6) 0.061(3) Uani 1 1 d .
H6 H 0.1964 0.1106 0.5821 0.073 Uiso 1 1 calc R
C7 C 0.1946(4) -0.0118(9) 0.6785(6) 0.053(3) Uani 1 1 d .
C17 C 0.3270(4) -0.2019(10) 0.8152(6) 0.058(3) Uani 1 1 d .
H17 H 0.3366 -0.2478 0.8534 0.069 Uiso 1 1 calc R
C15 C 0.3281(4) -0.1473(11) 0.7210(7) 0.069(4) Uani 1 1 d .
H15 H 0.3384 -0.1566 0.6936 0.082 Uiso 1 1 calc R
C12 C 0.1690(4) 0.0037(11) 0.6988(7) 0.068(4) Uani 1 1 d .
H12 H 0.1780 0.0452 0.7384 0.081 Uiso 1 1 calc R
C8 C 0.1823(4) -0.0689(11) 0.6193(7) 0.071(4) Uani 1 1 d .
H8 H 0.2006 -0.0786 0.6054 0.086 Uiso 1 1 calc R
C3 C 0.2893(5) 0.2921(11) 0.6673(8) 0.073(4) Uani 1 1 d .
H3 H 0.3132 0.3375 0.6888 0.088 Uiso 1 1 calc R
C11 C 0.1298(6) -0.0408(14) 0.6617(10) 0.091(5) Uani 1 1 d .
H11 H 0.1123 -0.0330 0.6772 0.109 Uiso 1 1 calc R
C14 C 0.2998(4) -0.0679(12) 0.7050(6) 0.063(3) Uani 1 1 d .
H14 H 0.2909 -0.0210 0.6675 0.076 Uiso 1 1 calc R
C4 C 0.2607(5) 0.2980(11) 0.5992(8) 0.076(4) Uani 1 1 d .
H4 H 0.2648 0.3488 0.5735 0.092 Uiso 1 1 calc R
C39 C 0.3235(5) 0.0394(11) 1.0782(6) 0.061(3) Uani 1 1 d .
C44 C 0.3199(5) -0.0729(13) 1.0836(7) 0.076(4) Uani 1 1 d .
H44 H 0.2930 -0.1047 1.0624 0.091 Uiso 1 1 calc R
C37 C 0.2617(4) 0.1047(13) 0.9624(7) 0.072(4) Uani 1 1 d .
H37A H 0.2325 0.1271 0.9419 0.086 Uiso 1 1 calc R
H37B H 0.2614 0.0292 0.9477 0.086 Uiso 1 1 calc R
C38 C 0.2857(5) 0.1077(13) 1.0407(7) 0.080(4) Uani 1 1 d .
H38A H 0.2939 0.1839 1.0559 0.095 Uiso 1 1 calc R
H38B H 0.2666 0.0846 1.0532 0.095 Uiso 1 1 calc R
C25 C 0.4180(3) 0.1090(9) 0.9224(5) 0.049(3) Uani 1 1 d .
C26 C 0.4517(4) 0.1698(11) 0.9401(6) 0.060(3) Uani 1 1 d .
H26 H 0.4727 0.1836 0.9867 0.072 Uiso 1 1 calc R
C29 C 0.3913(5) 0.1297(13) 0.8037(7) 0.075(4) Uani 1 1 d .
H29 H 0.3710 0.1145 0.7570 0.089 Uiso 1 1 calc R
C28 C 0.4257(5) 0.1921(14) 0.8230(8) 0.084(4) Uani 1 1 d .
H28 H 0.4286 0.2215 0.7891 0.101 Uiso 1 1 calc R
C27 C 0.4555(5) 0.2123(13) 0.8895(7) 0.077(4) Uani 1 1 d .
H27 H 0.4790 0.2554 0.9019 0.092 Uiso 1 1 calc R
C30 C 0.3868(4) 0.0902(12) 0.8525(7) 0.068(4) Uani 1 1 d .
H30 H 0.3626 0.0498 0.8395 0.082 Uiso 1 1 calc R
C31 C 0.4135(4) -0.0904(10) 0.9832(6) 0.055(3) Uani 1 1 d .
C19 C 0.4536(3) 0.1028(10) 1.0664(6) 0.052(3) Uani 1 1 d .
C20 C 0.4508(4) 0.2004(12) 1.0927(6) 0.073(4) Uani 1 1 d .
H20 H 0.4252 0.2392 1.0692 0.088 Uiso 1 1 calc R
C32 C 0.4325(4) -0.1405(11) 0.9576(8) 0.074(4) Uani 1 1 d .
H32 H 0.4451 -0.0991 0.9403 0.089 Uiso 1 1 calc R
C33 C 0.4334(5) -0.2530(15) 0.9568(9) 0.088(5) Uani 1 1 d .
H33 H 0.4458 -0.2880 0.9370 0.106 Uiso 1 1 calc R
C34 C 0.4176(6) -0.3134(15) 0.9825(10) 0.100(6) Uani 1 1 d .
H34 H 0.4195 -0.3904 0.9829 0.121 Uiso 1 1 calc R
C23 C 0.5243(5) 0.0878(16) 1.1611(8) 0.097(5) Uani 1 1 d .
H23 H 0.5502 0.0504 1.1838 0.117 Uiso 1 1 calc R
C21 C 0.4841(5) 0.2409(13) 1.1512(8) 0.097(5) Uani 1 1 d .
H21 H 0.4820 0.3095 1.1675 0.116 Uiso 1 1 calc R
C22 C 0.5204(6) 0.1844(17) 1.1870(8) 0.105(6) Uani 1 1 d .
H22 H 0.5431 0.2109 1.2297 0.126 Uiso 1 1 calc R
C36 C 0.3943(5) -0.1517(12) 1.0076(7) 0.079(4) Uani 1 1 d .
H36 H 0.3791 -0.1180 1.0228 0.095 Uiso 1 1 calc R
C16 C 0.3424(4) -0.2152(11) 0.7762(7) 0.067(4) Uani 1 1 d .
H16 H 0.3624 -0.2699 0.7870 0.081 Uiso 1 1 calc R
C35 C 0.3985(7) -0.2629(15) 1.0085(8) 0.108(7) Uani 1 1 d .
H35 H 0.3877 -0.3060 1.0280 0.130 Uiso 1 1 calc R
C42 C 0.3929(8) -0.095(2) 1.1503(9) 0.108(7) Uani 1 1 d .
H42 H 0.4165 -0.1417 1.1754 0.130 Uiso 1 1 calc R
C41 C 0.3986(5) 0.0162(15) 1.1462(7) 0.082(4) Uani 1 1 d .
H41 H 0.4257 0.0464 1.1677 0.099 Uiso 1 1 calc R
C5 C 0.2265(5) 0.2331(13) 0.5666(7) 0.083(4) Uani 1 1 d .
H5 H 0.2069 0.2391 0.5188 0.099 Uiso 1 1 calc R
C9 C 0.1422(6) -0.1109(11) 0.5819(9) 0.100(6) Uani 1 1 d .
H9 H 0.1322 -0.1504 0.5412 0.120 Uiso 1 1 calc R
C43 C 0.3547(9) -0.1375(15) 1.1194(10) 0.107(7) Uani 1 1 d .
H43 H 0.3515 -0.2135 1.1221 0.129 Uiso 1 1 calc R
C40 C 0.3638(5) 0.0799(13) 1.1104(7) 0.076(4) Uani 1 1 d .
H40 H 0.3674 0.1556 1.1073 0.091 Uiso 1 1 calc R
C10 C 0.1163(6) -0.0941(14) 0.6053(13) 0.109(7) Uani 1 1 d .
H10 H 0.0887 -0.1219 0.5795 0.131 Uiso 1 1 calc R
F4 F 0.4131(6) 0.3980(17) 0.1934(11) 0.273(12) Uani 1 1 d .
F3 F 0.3913(7) 0.588(2) 0.1885(12) 0.294(13) Uani 1 1 d .
F5 F 0.3398(6) 0.434(3) 0.1653(10) 0.302(14) Uani 1 1 d .
F1 F 0.3247(6) 0.5444(18) 0.0666(10) 0.251(9) Uani 1 1 d .
F2 F 0.3947(7) 0.497(3) 0.0968(12) 0.334(18) Uani 1 1 d .
F6 F 0.3442(8) 0.3576(14) 0.0801(13) 0.305(14) Uani 1 1 d .

loop_
_atom_site_aniso_label
_atom_site_aniso_U_11
_atom_site_aniso_U_22
_atom_site_aniso_U_33
_atom_site_aniso_U_23
_atom_site_aniso_U_13
_atom_site_aniso_U_12
C24 0.065(8) 0.084(11) 0.066(8) -0.009(8) 0.031(7) 0.015(8)
Au2 0.0493(3) 0.0542(3) 0.0497(3) -0.0021(2) 0.0287(2) 0.0028(2)
Au1 0.0578(3) 0.0500(3) 0.0451(3) -0.0009(2) 0.0283(2) 0.0068(2)
Sb1 0.0841(7) 0.0552(6) 0.1071(8) 0.0017(5) 0.0558(6) 0.0030(5)
S1 0.0544(16) 0.0463(17) 0.0523(16) -0.0088(13) 0.0315(14) 0.0017(13)
P2 0.0487(16) 0.0506(19) 0.0511(16) -0.0007(14) 0.0260(14) 0.0032(14)
P1 0.0585(17) 0.0420(17) 0.0437(15) 0.0020(13) 0.0264(14) 0.0021(14)
C2 0.070(8) 0.051(8) 0.061(7) 0.000(6) 0.037(7) -0.015(6)
C1 0.050(6) 0.060(8) 0.056(7) 0.006(6) 0.033(6) 0.001(6)
C18 0.056(7) 0.050(7) 0.052(6) 0.001(6) 0.033(6) -0.007(6)
C13 0.055(6) 0.043(6) 0.048(6) 0.002(5) 0.030(5) -0.001(5)
C6 0.072(8) 0.051(7) 0.049(7) 0.006(6) 0.028(6) -0.003(6)
C7 0.057(7) 0.040(6) 0.053(7) 0.016(5) 0.026(6) 0.008(5)
C17 0.058(7) 0.049(7) 0.065(7) 0.014(6) 0.035(6) 0.007(6)
C15 0.088(9) 0.065(9) 0.080(9) 0.011(7) 0.064(8) 0.020(7)
C12 0.059(8) 0.062(9) 0.084(9) 0.019(7) 0.042(7) 0.005(7)
C8 0.064(8) 0.049(8) 0.074(9) -0.013(7) 0.023(7) -0.001(7)
C3 0.080(9) 0.050(8) 0.101(11) -0.004(8) 0.059(9) -0.006(7)
C11 0.102(13) 0.062(10) 0.123(14) 0.016(10) 0.072(12) -0.004(9)
C14 0.077(8) 0.067(9) 0.054(7) 0.014(6) 0.041(7) 0.016(7)
C4 0.107(12) 0.042(8) 0.090(11) 0.020(7) 0.062(10) 0.007(8)
C39 0.090(10) 0.057(8) 0.058(7) 0.001(6) 0.054(7) 0.000(7)
C44 0.112(12) 0.065(10) 0.072(9) -0.008(8) 0.066(9) -0.003(9)
C37 0.061(8) 0.090(11) 0.074(9) 0.002(7) 0.043(7) -0.002(7)
C38 0.101(11) 0.085(11) 0.075(9) 0.007(8) 0.064(9) 0.008(9)
C25 0.047(6) 0.056(7) 0.046(6) 0.000(5) 0.027(5) 0.002(5)
C26 0.057(7) 0.056(8) 0.060(7) 0.003(6) 0.029(6) 0.006(6)
C29 0.075(9) 0.101(12) 0.055(7) -0.005(8) 0.041(7) -0.012(8)
C28 0.105(12) 0.082(11) 0.086(11) 0.015(9) 0.066(10) 0.011(10)
C27 0.089(10) 0.076(10) 0.075(9) -0.002(8) 0.053(9) -0.016(8)
C30 0.062(8) 0.083(10) 0.065(8) -0.011(7) 0.040(7) -0.012(7)
C31 0.062(7) 0.049(7) 0.047(6) -0.005(5) 0.028(6) -0.001(6)
C19 0.046(6) 0.061(8) 0.047(6) 0.002(5) 0.025(5) 0.003(5)
C20 0.069(8) 0.062(9) 0.060(8) -0.015(7) 0.020(7) -0.006(7)
C32 0.067(8) 0.052(9) 0.094(10) -0.013(7) 0.040(8) -0.002(7)
C33 0.076(10) 0.074(12) 0.101(12) -0.017(9) 0.042(9) 0.009(9)
C34 0.100(13) 0.060(11) 0.103(13) 0.010(10) 0.035(11) 0.005(10)
C23 0.068(9) 0.116(15) 0.071(10) -0.021(10) 0.018(8) 0.018(9)
C21 0.107(13) 0.061(10) 0.095(11) -0.032(9) 0.041(10) 0.001(9)
C22 0.099(12) 0.104(14) 0.065(10) -0.025(10) 0.018(9) -0.008(11)
C36 0.105(11) 0.064(10) 0.064(8) 0.008(7) 0.046(8) -0.006(8)
C16 0.071(8) 0.047(8) 0.086(9) 0.013(7) 0.047(8) 0.019(7)
C35 0.153(18) 0.062(11) 0.078(11) 0.007(9) 0.048(12) -0.029(12)
C42 0.156(19) 0.119(19) 0.075(12) 0.033(11) 0.081(13) 0.067(16)
C41 0.085(10) 0.098(13) 0.051(8) 0.004(8) 0.031(7) 0.016(10)
C5 0.106(12) 0.073(10) 0.068(9) 0.031(8) 0.049(9) 0.009(9)
C9 0.100(13) 0.045(9) 0.099(12) -0.026(8) 0.023(10) -0.005(8)
C43 0.19(2) 0.061(11) 0.090(13) 0.000(10) 0.093(15) 0.012(14)
C40 0.110(12) 0.061(9) 0.071(9) -0.003(7) 0.060(9) -0.004(9)
C10 0.076(11) 0.052(10) 0.18(2) 0.010(12) 0.058(14) -0.008(8)
F4 0.189(16) 0.201(19) 0.27(2) 0.078(16) 0.036(15) 0.082(14)
F3 0.208(19) 0.25(2) 0.31(3) -0.13(2) 0.076(18) -0.017(17)
F5 0.209(18) 0.54(4) 0.184(16) 0.03(2) 0.127(14) -0.09(2)
F1 0.221(18) 0.212(19) 0.231(18) 0.073(16) 0.075(14) 0.065(15)
F2 0.23(2) 0.57(6) 0.25(2) -0.02(3) 0.165(19) -0.11(3)
F6 0.30(3) 0.133(14) 0.35(3) -0.139(17) 0.10(2) -0.068(16)

loop_
_atom_type_symbol
_atom_type_description
_atom_type_scat_dispersion_real
_atom_type_scat_dispersion_imag
_atom_type_scat_source
C C 0.0033 0.0016 'International Tables Vol C Tables 4.2.6.8 and 6.1.1.4'
H H 0.0000 0.0000 'International Tables Vol C Tables 4.2.6.8 and 6.1.1.4'
S S 0.1246 0.1234 'International Tables Vol C Tables 4.2.6.8 and 6.1.1.4'
Au Au -2.0133 8.8022 'International Tables Vol C Tables 4.2.6.8 and 6.1.1.4'
P P 0.1023 0.0942 'International Tables Vol C Tables 4.2.6.8 and 6.1.1.4'
Sb Sb -0.5866 1.5461 'International Tables Vol C Tables 4.2.6.8 and 6.1.1.4'
F F 0.0171 0.0103 'International Tables Vol C Tables 4.2.6.8 and 6.1.1.4'

loop_
_geom_angle_atom_site_label_1
_geom_angle_atom_site_label_2
_geom_angle_atom_site_label_3
_geom_angle
C23 C24 C19 123.3(15)
C23 C24 H24 118.4
C19 C24 H24 118.4
P2 Au2 S1 173.40(12)
P2 Au2 Au1 128.92(8)
S1 Au2 Au1 48.88(7)
P1 Au1 S1 175.71(11)
P1 Au1 Au2 126.52(8)
S1 Au1 Au2 49.20(7)
F2 Sb1 F6 94.0(16)
F2 Sb1 F4 87.3(14)
F6 Sb1 F4 95.1(11)
F2 Sb1 F1 91.7(13)
F6 Sb1 F1 85.3(11)
F4 Sb1 F1 178.9(11)
F2 Sb1 F5 176.9(13)
F6 Sb1 F5 82.9(14)
F4 Sb1 F5 93.5(13)
F1 Sb1 F5 87.6(11)
F2 Sb1 F3 92.9(14)
F6 Sb1 F3 172.9(13)
F4 Sb1 F3 86.9(11)
F1 Sb1 F3 92.8(11)
F5 Sb1 F3 90.2(14)
C37 S1 Au1 104.5(5)
C37 S1 Au2 107.9(5)
Au1 S1 Au2 81.92(9)
C19 P2 C25 105.5(5)
C19 P2 C31 106.8(5)
C25 P2 C31 105.8(6)
C19 P2 Au2 113.0(4)
C25 P2 Au2 110.9(4)
C31 P2 Au2 114.1(4)
C1 P1 C7 108.9(5)
C1 P1 C13 105.1(5)
C7 P1 C13 107.4(5)
C1 P1 Au1 111.8(4)
C7 P1 Au1 113.2(4)
C13 P1 Au1 109.9(4)
C1 C2 C3 120.4(12)
C1 C2 H2 119.8
C3 C2 H2 119.8
C2 C1 C6 119.7(11)
C2 C1 P1 117.4(9)
C6 C1 P1 122.9(9)
C17 C18 C13 119.7(11)
C17 C18 H18 120.1
C13 C18 H18 120.1
C14 C13 C18 119.4(11)
C14 C13 P1 122.8(9)
C18 C13 P1 117.8(9)
C1 C6 C5 118.8(13)
C1 C6 H6 120.6
C5 C6 H6 120.6
C12 C7 C8 122.5(13)
C12 C7 P1 118.9(10)
C8 C7 P1 118.5(10)
C18 C17 C16 121.0(11)
C18 C17 H17 119.5
C16 C17 H17 119.5
C14 C15 C16 121.7(12)
C14 C15 H15 119.1
C16 C15 H15 119.1
C7 C12 C11 119.4(15)
C7 C12 H12 120.3
C11 C12 H12 120.3
C9 C8 C7 116.8(15)
C9 C8 H8 121.6
C7 C8 H8 121.6
C4 C3 C2 119.5(13)
C4 C3 H3 120.2
C2 C3 H3 120.2
C10 C11 C12 120.9(18)
C10 C11 H11 119.6
C12 C11 H11 119.6
C15 C14 C13 119.4(11)
C15 C14 H14 120.3
C13 C14 H14 120.3
C3 C4 C5 121.8(13)
C3 C4 H4 119.1
C5 C4 H4 119.1
C40 C39 C44 116.2(14)
C40 C39 C38 123.8(13)
C44 C39 C38 120.0(14)
C43 C44 C39 120.8(17)
C43 C44 H44 119.6
C39 C44 H44 119.6
C38 C37 S1 111.8(10)
C38 C37 H37A 109.2
S1 C37 H37A 109.2
C38 C37 H37B 109.2
S1 C37 H37B 109.2
H37A C37 H37B 107.9
C39 C38 C37 115.6(12)
C39 C38 H38A 108.4
C37 C38 H38A 108.4
C39 C38 H38B 108.4
C37 C38 H38B 108.4
H38A C38 H38B 107.4
C26 C25 C30 119.2(11)
C26 C25 P2 122.5(9)
C30 C25 P2 118.2(9)
C25 C26 C27 119.8(12)
C25 C26 H26 120.1
C27 C26 H26 120.1
C30 C29 C28 119.2(13)
C30 C29 H29 120.4
C28 C29 H29 120.4
C27 C28 C29 121.1(14)
C27 C28 H28 119.4
C29 C28 H28 119.4
C28 C27 C26 120.2(14)
C28 C27 H27 119.9
C26 C27 H27 119.9
C29 C30 C25 120.5(12)
C29 C30 H30 119.8
C25 C30 H30 119.8
C32 C31 C36 120.2(13)
C32 C31 P2 122.8(11)
C36 C31 P2 117.0(10)
C24 C19 C20 116.9(12)
C24 C19 P2 124.2(10)
C20 C19 P2 118.9(9)
C21 C20 C19 120.7(14)
C21 C20 H20 119.6
C19 C20 H20 119.6
C31 C32 C33 119.1(15)
C31 C32 H32 120.4
C33 C32 H32 120.4
C34 C33 C32 122.3(17)
C34 C33 H33 118.9
C32 C33 H33 118.9
C33 C34 C35 118.5(18)
C33 C34 H34 120.8
C35 C34 H34 120.8
C24 C23 C22 118.6(15)
C24 C23 H23 120.7
C22 C23 H23 120.7
C20 C21 C22 120.5(15)
C20 C21 H21 119.8
C22 C21 H21 119.8
C21 C22 C23 119.8(14)
C21 C22 H22 120.1
C23 C22 H22 120.1
C35 C36 C31 117.1(17)
C35 C36 H36 121.5
C31 C36 H36 121.5
C17 C16 C15 118.7(12)
C17 C16 H16 120.6
C15 C16 H16 120.6
C34 C35 C36 122.6(18)
C34 C35 H35 118.7
C36 C35 H35 118.7
C43 C42 C41 120.8(19)
C43 C42 H42 119.6
C41 C42 H42 119.6
C40 C41 C42 117.7(17)
C40 C41 H41 121.2
C42 C41 H41 121.2
C4 C5 C6 119.7(13)
C4 C5 H5 120.2
C6 C5 H5 120.2
C8 C9 C10 119.1(16)
C8 C9 H9 120.5
C10 C9 H9 120.5
C42 C43 C44 121.2(19)
C42 C43 H43 119.4
C44 C43 H43 119.4
C41 C40 C39 123.3(15)
C41 C40 H40 118.4
C39 C40 H40 118.4
C11 C10 C9 121.2(17)
C11 C10 H10 119.4
C9 C10 H10 119.4

loop_
_geom_bond_atom_site_label_1
_geom_bond_atom_site_label_2
_geom_bond_distance
C24 C23 1.330(19)
C24 C19 1.375(17)
C24 H24 0.9500
Au2 P2 2.262(3)
Au2 S1 2.329(3)
Au2 Au1 3.0458(7)
Au1 P1 2.257(3)
Au1 S1 2.317(3)
Sb1 F2 1.64(2)
Sb1 F6 1.726(14)
Sb1 F4 1.735(15)
Sb1 F1 1.789(17)
Sb1 F5 1.802(17)
Sb1 F3 1.84(2)
S1 C37 1.816(14)
P2 C19 1.808(12)
P2 C25 1.820(11)
P2 C31 1.824(13)
P1 C1 1.823(12)
P1 C7 1.826(12)
P1 C13 1.827(12)
C2 C1 1.375(16)
C2 C3 1.396(18)
C2 H2 0.9500
C1 C6 1.392(15)
C18 C17 1.366(16)
C18 C13 1.397(15)
C18 H18 0.9500
C13 C14 1.395(15)
C6 C5 1.417(18)
C6 H6 0.9500
C7 C12 1.349(17)
C7 C8 1.397(17)
C17 C16 1.377(17)
C17 H17 0.9500
C15 C14 1.356(17)
C15 C16 1.383(17)
C15 H15 0.9500
C12 C11 1.37(2)
C12 H12 0.9500
C8 C9 1.39(2)
C8 H8 0.9500
C3 C4 1.354(19)
C3 H3 0.9500
C11 C10 1.31(3)
C11 H11 0.9500
C14 H14 0.9500
C4 C5 1.36(2)
C4 H4 0.9500
C39 C40 1.39(2)
C39 C44 1.40(2)
C39 C38 1.475(19)
C44 C43 1.37(3)
C44 H44 0.9500
C37 C38 1.544(19)
C37 H37A 0.9900
C37 H37B 0.9900
C38 H38A 0.9900
C38 H38B 0.9900
C25 C26 1.354(17)
C25 C30 1.421(16)
C26 C27 1.399(17)
C26 H26 0.9500
C29 C30 1.363(18)
C29 C28 1.38(2)
C29 H29 0.9500
C28 C27 1.36(2)
C28 H28 0.9500
C27 H27 0.9500
C30 H30 0.9500
C31 C32 1.350(18)
C31 C36 1.400(19)
C19 C20 1.388(18)
C20 C21 1.351(18)
C20 H20 0.9500
C32 C33 1.38(2)
C32 H32 0.9500
C33 C34 1.32(2)
C33 H33 0.9500
C34 C35 1.36(3)
C34 H34 0.9500
C23 C22 1.39(2)
C23 H23 0.9500
C21 C22 1.36(2)
C21 H21 0.9500
C22 H22 0.9500
C36 C35 1.38(2)
C36 H36 0.9500
C16 H16 0.9500
C35 H35 0.9500
C42 C43 1.34(3)
C42 C41 1.40(3)
C42 H42 0.9500
C41 C40 1.37(2)
C41 H41 0.9500
C5 H5 0.9500
C9 C10 1.42(3)
C9 H9 0.9500
C43 H43 0.9500
C40 H40 0.9500
C10 H10 0.9500
